data_4302578
loop_
_publ_author_name
'Partha Basu'
'Victor N. Nemykin'
'Raghvendra S. Sengar'

_publ_contact_author_address
;                                                                               
Department of Chemistry and Biochemistry
Duquesne University
Pittsburgh, PA 15282
;
_publ_contact_author_email basu@duq.edu
_publ_contact_author_fax '1412 396 5683'
_publ_contact_author_name 'Partha Basu'
_publ_contact_author_phone '1412 396 6345'
_publ_section_title
;
Substituent Effect on Oxygen Atom Transfer Reactivity from Oxomolybdenum
Centers: Synthesis, Structure, Electrochemistry, and Mechanism
;
_journal_name_full 'Inorganic Chemistry'
_journal_page_first 6303
_journal_page_last 6313
_journal_paper_doi 10.1021/ic900579s
_journal_volume 48
_journal_year 2009
_chemical_formula_moiety 'C31 H44 B1 Mo1 N6 O3 P1 S1'
_chemical_formula_sum 'C31 H44 B Mo N6 O3 P S'
_chemical_formula_weight 718.52
_space_group_IT_number 14
_symmetry_cell_setting monoclinic
_symmetry_space_group_name_Hall '-P 2ybc'
_symmetry_space_group_name_H-M 'P 1 21/c 1'
_atom_sites_solution_hydrogens geom
_atom_sites_solution_primary direct
_audit_creation_date 09-01-25
_audit_creation_method CRYSTALS_ver_12.85
_audit_update_record
;
2009-02-25 # Formatted by publCIF
;
_cell_angle_alpha 90
_cell_angle_beta 94.47(3)
_cell_angle_gamma 90
_cell_formula_units_Z 4
_cell_length_a 11.991(2)
_cell_length_b 10.675(2)
_cell_length_c 28.378(6)
_cell_measurement_reflns_used 25
_cell_measurement_temperature 298
_cell_measurement_theta_max 18
_cell_measurement_theta_min 15
_cell_volume 3621.4(12)
_computing_cell_refinement 'USER DEFINED CELL REFINEMENT'
_computing_data_collection 'USER DEFINED DATA COLLECTION'
_computing_data_reduction 'USER DEFINED DATA REDUCTION'
_computing_molecular_graphics 'CAMERON (Watkin et al., 1996)'
_computing_publication_material 'CRYSTALS (Betteridge et al., 2003)'
_computing_structure_refinement 'CRYSTALS (Betteridge et al., 2003)'
_computing_structure_solution 'SIR92 (Altomare et al., 1994)'
_diffrn_ambient_temperature 298
_diffrn_measured_fraction_theta_full 0.997
_diffrn_measured_fraction_theta_max 0.997
_diffrn_measurement_device Unknown
_diffrn_measurement_device_type Serial
_diffrn_measurement_method \w/2\q
_diffrn_radiation_monochromator graphite
_diffrn_radiation_type 'Mo K\a'
_diffrn_radiation_wavelength 0.71073
_diffrn_reflns_av_R_equivalents 0.000
_diffrn_reflns_limit_h_max 16
_diffrn_reflns_limit_h_min -16
_diffrn_reflns_limit_k_max 14
_diffrn_reflns_limit_k_min -14
_diffrn_reflns_limit_l_max 0
_diffrn_reflns_limit_l_min -38
_diffrn_reflns_number 10140
_diffrn_reflns_theta_full 29.031
_diffrn_reflns_theta_max 29.031
_diffrn_reflns_theta_min 2.558
_diffrn_standards_decay_% 15.00
_diffrn_standards_interval_count 150
_diffrn_standards_number 3
_exptl_absorpt_coefficient_mu 0.502
_exptl_absorpt_correction_T_max 0.90
_exptl_absorpt_correction_T_min 0.77
_exptl_absorpt_correction_type psi-scan
_exptl_absorpt_process_details '(North et al., 1968)'
_exptl_crystal_colour green
_exptl_crystal_density_diffrn 1.318
_exptl_crystal_density_method 'not measured'
_exptl_crystal_description plate
_exptl_crystal_F_000 1496
_exptl_crystal_size_max 0.45
_exptl_crystal_size_mid 0.25
_exptl_crystal_size_min 0.20
_refine_diff_density_max 0.65
_refine_diff_density_min -0.65
_refine_ls_extinction_method None
_refine_ls_goodness_of_fit_ref 0.9018
_refine_ls_hydrogen_treatment constr
_refine_ls_matrix_type full
_refine_ls_number_parameters 397
_refine_ls_number_reflns 3889
_refine_ls_number_restraints 18
_refine_ls_R_factor_all 0.2031
_refine_ls_R_factor_gt 0.0748
_refine_ls_shift/su_max 0.004559
_refine_ls_structure_factor_coef Fsqd
_refine_ls_weighting_details
;
 Method= Modified Sheldrick 
 w=1/[\s^2^(F^2^) + ( 0.08P)^2^ +18.20P] 
 ,where P=(max(Fo^2^,0) + 2Fc^2^)/3 
;
_refine_ls_weighting_scheme calc
_refine_ls_wR_factor_all 0.2449
_refine_ls_wR_factor_gt 0.1651
_refine_ls_wR_factor_ref 0.1551
_reflns_limit_h_max 16
_reflns_limit_h_min -16
_reflns_limit_k_max 14
_reflns_limit_k_min 0
_reflns_limit_l_max 38
_reflns_limit_l_min 0
_reflns_number_gt 4264
_reflns_number_total 9641
_reflns_threshold_expression I>2.0\s(I)
_oxford_diffrn_Wilson_B_factor 2.35
_oxford_diffrn_Wilson_scale 27.36
_oxford_refine_ls_r_factor_ref 0.0684
_oxford_refine_ls_scale 0.2264(3)
_oxford_reflns_number_all 9618
_oxford_reflns_threshold_expression_ref I>3.0\s(I)
_cod_data_source_file ic900579s_si_001_6.cif
_cod_data_source_block Tp*MoO(S-p-OMeC6H4)(OPMe3)
_cod_depositor_comments
;
The following automatic conversions were performed:
'_symmetry_cell_setting' value 'Monoclinic' changed to 'monoclinic'
according to '/home/saulius/struct/CIF-dictionaries/cif_core.dic'
dictionary named 'cif_core.dic' version 2.4.1 from 2010-06-29.

Automatic conversion script
Id: cif_fix_enum 1527 2010-12-29 10:47:43Z saulius 
;
_cod_original_cell_volume 3621.5(13)
_cod_original_sg_symbol_Hall '-P 2ybc '
_cod_original_sg_symbol_H-M 'P 1 21/c 1 '
_cod_original_formula_sum 'C31 H44 B1 Mo1 N6 O3 P1 S1'
_cod_database_code 4302578

loop_
_symmetry_equiv_pos_as_xyz
x,y,z
-x,-y,-z
-x,y+1/2,-z+1/2
x,-y+1/2,z+1/2

loop_
_atom_site_label
_atom_site_type_symbol
_atom_site_fract_x
_atom_site_fract_y
_atom_site_fract_z
_atom_site_U_iso_or_equiv
_atom_site_occupancy
_atom_site_adp_type
_atom_site_refinement_flags_posn
_atom_site_refinement_flags_adp
_atom_site_refinement_flags_occupancy
_atom_site_disorder_assembly
_atom_site_disorder_group
_oxford_atom_site_special_shape
_atom_site_attached_hydrogens
Mo1 Mo 0.74226(6) 0.90236(7) 0.66656(3) 0.0341 1.0000 Uani . . . . . . .
S1 S 0.66452(18) 0.9020(3) 0.74257(7) 0.0463 1.0000 Uani . . . . . . .
O1 O 0.7817(5) 1.0524(5) 0.6606(2) 0.0451 1.0000 Uani . . . . . . .
N21 N 0.9112(6) 0.8471(6) 0.6896(2) 0.0336 1.0000 Uani . . . . . . .
N22 N 0.9685(6) 0.7614(6) 0.6645(2) 0.0348 1.0000 Uani . . . . . . .
C21 C 1.0771(7) 0.7615(9) 0.6816(3) 0.0440 1.0000 Uani . . . . . . .
C22 C 1.0915(8) 0.8480(9) 0.7169(3) 0.0463 1.0000 Uani . . . . . . .
C23 C 0.9854(7) 0.8987(9) 0.7210(3) 0.0405 1.0000 Uani . . . . . . .
C25 C 0.9570(8) 1.0028(9) 0.7533(3) 0.0508 1.0000 Uani . . . . . . .
C24 C 1.1616(8) 0.6780(10) 0.6604(4) 0.0603 1.0000 Uani . . . . . . .
B1 B 0.9058(9) 0.6820(9) 0.6263(4) 0.0447 1.0000 Uani . . . . . . .
N12 N 0.8082(6) 0.6135(6) 0.6473(2) 0.0401 1.0000 Uani . . . . . . .
N11 N 0.7207(6) 0.6813(7) 0.6618(3) 0.0431 1.0000 Uani . . . . . . .
C13 C 0.6460(8) 0.5984(11) 0.6755(3) 0.0540 1.0000 Uani . . . . . . .
C12 C 0.6853(11) 0.4768(10) 0.6694(4) 0.0620 1.0000 Uani . . . . . . .
C11 C 0.7870(10) 0.4892(10) 0.6514(4) 0.0575 1.0000 Uani . . . . . . .
C14 C 0.8658(10) 0.3871(10) 0.6386(4) 0.0795 1.0000 Uani . . . . . . .
C15 C 0.5355(9) 0.6354(11) 0.6917(4) 0.0734 1.0000 Uani . . . . . . .
N32 N 0.8584(6) 0.7651(7) 0.5851(2) 0.0424 1.0000 Uani . . . . . . .
N31 N 0.7837(6) 0.8594(7) 0.5938(2) 0.0373 1.0000 Uani . . . . . . .
C33 C 0.7605(8) 0.9182(10) 0.5523(3) 0.0504 1.0000 Uani . . . . . . .
C35 C 0.6850(10) 1.0301(11) 0.5473(4) 0.0730 1.0000 Uani . . . . . . .
C32 C 0.8183(9) 0.8614(11) 0.5179(4) 0.0608 1.0000 Uani . . . . . . .
C31 C 0.8805(8) 0.7667(10) 0.5394(3) 0.0523 1.0000 Uani . . . . . . .
C34 C 0.9592(11) 0.6751(13) 0.5191(4) 0.0926 1.0000 Uani . . . . . . .
C41 C 0.7425(7) 0.8276(9) 0.7907(3) 0.0401 1.0000 Uani . . . . . . .
C46 C 0.7296(7) 0.8692(8) 0.8367(3) 0.0379 1.0000 Uani . . . . . . .
C45 C 0.7857(8) 0.8141(9) 0.8753(3) 0.0474 1.0000 Uani . . . . . . .
C44 C 0.8578(8) 0.7157(10) 0.8693(3) 0.0467 1.0000 Uani . . . . . . .
O3 O 0.9099(7) 0.6657(8) 0.9098(2) 0.0684 1.0000 Uani . . . . . . .
C47 C 0.9839(11) 0.5631(13) 0.9049(4) 0.0889 1.0000 Uani . . . . . . .
C43 C 0.8709(8) 0.6709(9) 0.8242(3) 0.0447 1.0000 Uani . . . . . . .
C42 C 0.8132(8) 0.7262(9) 0.7859(3) 0.0468 1.0000 Uani . . . . . . .
O2 O 0.5681(5) 0.9165(6) 0.63915(19) 0.0481 1.0000 Uani . . . . . . .
P1 P 0.4750(2) 1.0046(3) 0.64817(10) 0.0520 1.0000 Uani . . . . . . .
C51 C 0.5236(10) 1.1532(11) 0.6677(5) 0.0784 1.0000 Uani . . . . . . .
C53 C 0.3866(9) 0.9484(11) 0.6912(4) 0.0698 1.0000 Uani . . . . . . .
C52 C 0.3889(10) 1.0256(13) 0.5945(5) 0.0920 1.0000 Uani . . . . . . .
C4 C 0.347(3) 0.6019(12) 0.4745(11) 0.2710 1.0000 Uani D . . . . . .
C3 C 0.452(3) 0.6436(18) 0.4649(6) 0.2397 1.0000 Uani D . . . . . .
C2 C 0.5234(15) 0.6937(13) 0.5008(14) 0.1714 1.0000 Uani D . . . . . .
C1 C 0.490(3) 0.7018(11) 0.5463(10) 0.1486 1.0000 Uani D . . . . . .
C5 C 0.3131(14) 0.6102(14) 0.5200(15) 0.2326 1.0000 Uani D . . . . . .
C6 C 0.385(3) 0.6597(18) 0.5559(7) 0.1954 1.0000 Uani D . . . . . .
H221 H 1.1581 0.8687 0.7345 0.0581 1.0000 Uiso R . . . . . .
H251 H 1.0239 1.0319 0.7706 0.0780 1.0000 Uiso R . . . . . .
H252 H 0.9056 0.9737 0.7749 0.0782 1.0000 Uiso R . . . . . .
H253 H 0.9235 1.0697 0.7348 0.0780 1.0000 Uiso R . . . . . .
H241 H 1.2226 0.6615 0.6835 0.0910 1.0000 Uiso R . . . . . .
H242 H 1.1266 0.6008 0.6503 0.0910 1.0000 Uiso R . . . . . .
H243 H 1.1892 0.7196 0.6337 0.0909 1.0000 Uiso R . . . . . .
H121 H 0.6489 0.4030 0.6761 0.0744 1.0000 Uiso R . . . . . .
H141 H 0.8300 0.3071 0.6410 0.1189 1.0000 Uiso R . . . . . .
H142 H 0.9319 0.3899 0.6601 0.1190 1.0000 Uiso R . . . . . .
H143 H 0.8867 0.3990 0.6070 0.1190 1.0000 Uiso R . . . . . .
H151 H 0.4992 0.5625 0.7032 0.1119 1.0000 Uiso R . . . . . .
H152 H 0.5468 0.6955 0.7169 0.1122 1.0000 Uiso R . . . . . .
H153 H 0.4903 0.6719 0.6656 0.1122 1.0000 Uiso R . . . . . .
H351 H 0.6989 1.0757 0.5194 0.1089 1.0000 Uiso R . . . . . .
H352 H 0.6982 1.0836 0.5744 0.1091 1.0000 Uiso R . . . . . .
H353 H 0.6083 1.0043 0.5452 0.1090 1.0000 Uiso R . . . . . .
H321 H 0.8155 0.8830 0.4861 0.0732 1.0000 Uiso R . . . . . .
H341 H 0.9623 0.6910 0.4860 0.1401 1.0000 Uiso R . . . . . .
H342 H 1.0324 0.6842 0.5346 0.1400 1.0000 Uiso R . . . . . .
H343 H 0.9321 0.5916 0.5238 0.1400 1.0000 Uiso R . . . . . .
H461 H 0.6815 0.9364 0.8408 0.0465 1.0000 Uiso R . . . . . .
H451 H 0.7751 0.8429 0.9056 0.0552 1.0000 Uiso R . . . . . .
H471 H 1.0090 0.5334 0.9358 0.1360 1.0000 Uiso R . . . . . .
H472 H 1.0467 0.5894 0.8883 0.1360 1.0000 Uiso R . . . . . .
H473 H 0.9437 0.4977 0.8875 0.1361 1.0000 Uiso R . . . . . .
H431 H 0.9185 0.6039 0.8203 0.0552 1.0000 Uiso R . . . . . .
H421 H 0.8212 0.6951 0.7555 0.0571 1.0000 Uiso R . . . . . .
H511 H 0.4616 1.2046 0.6750 0.1140 1.0000 Uiso R . . . . . .
H512 H 0.5742 1.1438 0.6954 0.1139 1.0000 Uiso R . . . . . .
H513 H 0.5614 1.1910 0.6427 0.1142 1.0000 Uiso R . . . . . .
H531 H 0.3265 1.0068 0.6938 0.1091 1.0000 Uiso R . . . . . .
H532 H 0.4290 0.9400 0.7211 0.1091 1.0000 Uiso R . . . . . .
H533 H 0.3575 0.8686 0.6813 0.1091 1.0000 Uiso R . . . . . .
H521 H 0.3249 1.0749 0.6008 0.1321 1.0000 Uiso R . . . . . .
H522 H 0.4320 1.0680 0.5722 0.1320 1.0000 Uiso R . . . . . .
H523 H 0.3656 0.9448 0.5826 0.1320 1.0000 Uiso R . . . . . .
H41 H 0.2981 0.5682 0.4508 0.3380 1.0000 Uiso R . . . . . .
H31 H 0.4740 0.6377 0.4342 0.2880 1.0000 Uiso R . . . . . .
H21 H 0.5939 0.7215 0.4938 0.2012 1.0000 Uiso R . . . . . .
H11 H 0.5382 0.7355 0.5701 0.1761 1.0000 Uiso R . . . . . .
H51 H 0.2425 0.5829 0.5266 0.2701 1.0000 Uiso R . . . . . .
H61 H 0.3632 0.6648 0.5867 0.2261 1.0000 Uiso R . . . . . .
H6 H 0.9575 0.6122 0.6152 0.0563 1.0000 Uiso R . . . . . .

loop_
_atom_site_aniso_label
_atom_site_aniso_U_11
_atom_site_aniso_U_22
_atom_site_aniso_U_33
_atom_site_aniso_U_23
_atom_site_aniso_U_13
_atom_site_aniso_U_12
Mo1 0.0347(4) 0.0361(4) 0.0319(3) 0.0000(4) 0.0055(3) 0.0033(4)
S1 0.0410(12) 0.0626(15) 0.0364(11) 0.0009(13) 0.0104(9) 0.0109(14)
O1 0.050(4) 0.035(3) 0.052(4) 0.002(3) 0.010(3) -0.001(3)
N21 0.037(4) 0.033(4) 0.030(4) -0.002(3) 0.001(3) -0.003(3)
N22 0.040(4) 0.029(4) 0.036(4) -0.003(3) 0.007(3) 0.008(3)
C21 0.041(5) 0.045(6) 0.047(5) 0.014(4) 0.008(4) 0.007(4)
C22 0.043(5) 0.049(6) 0.046(5) 0.001(5) 0.002(4) 0.000(5)
C23 0.050(5) 0.037(5) 0.035(4) -0.002(5) 0.008(4) -0.005(5)
C25 0.053(6) 0.051(6) 0.049(5) -0.002(5) 0.005(5) -0.011(5)
C24 0.038(5) 0.062(7) 0.082(8) 0.010(6) 0.014(5) 0.013(5)
B1 0.060(7) 0.021(5) 0.056(7) -0.001(5) 0.019(5) 0.005(5)
N12 0.063(5) 0.016(4) 0.040(4) 0.001(3) -0.003(3) 0.003(3)
N11 0.045(5) 0.037(4) 0.047(5) 0.002(4) 0.002(4) 0.003(4)
C13 0.061(6) 0.050(6) 0.052(6) -0.003(6) 0.007(5) -0.012(6)
C12 0.079(8) 0.036(6) 0.070(8) 0.002(5) 0.001(6) -0.017(6)
C11 0.078(8) 0.043(7) 0.049(6) -0.002(5) -0.014(6) 0.000(6)
C14 0.103(9) 0.035(7) 0.100(9) -0.009(6) 0.003(7) 0.010(6)
C15 0.062(7) 0.071(8) 0.090(9) 0.011(6) 0.024(6) -0.031(6)
N32 0.052(5) 0.048(5) 0.029(4) 0.001(3) 0.010(3) 0.012(4)
N31 0.037(4) 0.038(4) 0.038(4) -0.001(3) 0.008(3) 0.003(3)
C33 0.054(6) 0.066(7) 0.033(4) 0.014(5) 0.007(4) 0.009(5)
C35 0.092(9) 0.076(8) 0.050(6) 0.021(6) 0.005(6) 0.028(7)
C32 0.064(7) 0.080(8) 0.040(5) 0.002(5) 0.014(5) 0.007(6)
C31 0.049(6) 0.069(7) 0.041(5) -0.009(5) 0.010(4) 0.008(5)
C34 0.125(11) 0.108(11) 0.048(7) -0.019(7) 0.026(7) 0.040(9)
C41 0.035(5) 0.042(6) 0.045(5) 0.004(4) 0.010(4) -0.002(4)
C46 0.040(5) 0.034(5) 0.041(5) -0.007(4) 0.011(4) -0.001(3)
C45 0.064(6) 0.055(6) 0.025(4) 0.002(4) 0.015(4) 0.009(5)
C44 0.047(5) 0.060(6) 0.035(5) -0.002(5) 0.014(4) -0.002(5)
O3 0.086(5) 0.084(6) 0.036(4) 0.005(4) 0.009(4) 0.030(5)
C47 0.097(10) 0.110(12) 0.059(7) 0.024(7) 0.001(7) 0.040(9)
C43 0.047(5) 0.041(6) 0.047(5) 0.007(4) 0.014(4) 0.006(4)
C42 0.052(6) 0.057(6) 0.033(5) -0.004(4) 0.012(4) -0.006(5)
O2 0.044(3) 0.058(4) 0.041(3) 0.000(3) -0.001(3) 0.008(3)
P1 0.0411(15) 0.0547(17) 0.0604(17) 0.0014(13) 0.0051(12) 0.0089(13)
C51 0.073(8) 0.060(7) 0.101(10) -0.012(7) 0.004(7) 0.017(6)
C53 0.059(7) 0.077(8) 0.076(8) 0.001(6) 0.016(6) 0.012(6)
C52 0.075(9) 0.102(11) 0.093(10) -0.011(8) -0.025(7) 0.028(8)
C4 0.37(6) 0.17(3) 0.24(4) -0.01(3) -0.18(4) 0.06(4)
C3 0.46(7) 0.072(16) 0.17(3) 0.017(17) -0.07(3) 0.08(3)
C2 0.23(3) 0.080(15) 0.20(3) -0.003(18) 0.02(3) 0.012(16)
C1 0.21(3) 0.102(15) 0.13(2) -0.021(14) -0.040(16) 0.025(17)
C5 0.16(2) 0.15(3) 0.37(6) -0.01(3) -0.06(3) 0.03(2)
C6 0.19(3) 0.18(3) 0.22(3) -0.03(2) 0.05(3) 0.02(2)

loop_
_atom_type_symbol
_atom_type_scat_dispersion_real
_atom_type_scat_dispersion_imag
_atom_type_scat_Cromer_Mann_a1
_atom_type_scat_Cromer_Mann_b1
_atom_type_scat_Cromer_Mann_a2
_atom_type_scat_Cromer_Mann_b2
_atom_type_scat_Cromer_Mann_a3
_atom_type_scat_Cromer_Mann_b3
_atom_type_scat_Cromer_Mann_a4
_atom_type_scat_Cromer_Mann_b4
_atom_type_scat_Cromer_Mann_c
_atom_type_scat_source
C 0.0033 0.0016 2.3100 20.8439 1.0200 10.2075 1.5886 0.5687 0.8650 51.6512 0.2156 'International Tables Vol C 4.2.6.8 and 6.1.1.4'
H 0.0000 0.0000 0.4930 10.5109 0.3229 26.1257 0.1402 3.1424 0.0408 57.7998 0.0030 'International Tables Vol C 4.2.6.8 and 6.1.1.4'
B 0.0013 0.0007 2.0545 23.2185 1.3326 1.0210 1.0979 60.3498 0.7068 0.1403 -0.1932 'International Tables Vol C 4.2.6.8 and 6.1.1.4'
N 0.0061 0.0033 12.2126 0.0057 3.1322 9.8933 2.0125 28.9975 1.1663 0.5826 -11.5290 'International Tables Vol C 4.2.6.8 and 6.1.1.4'
O 0.0106 0.0060 3.0485 13.2771 2.2868 5.7011 1.5463 0.3239 0.8670 32.9089 0.2508 'International Tables Vol C 4.2.6.8 and 6.1.1.4'
P 0.1023 0.0942 6.4345 1.9067 4.1791 27.1570 1.7800 0.5260 1.4908 68.1645 1.1149 'International Tables Vol C 4.2.6.8 and 6.1.1.4'
S 0.1246 0.1234 6.9053 1.4679 5.2034 22.2151 1.4379 0.2536 1.5863 56.1720 0.8669 'International Tables Vol C 4.2.6.8 and 6.1.1.4'
Mo -1.6832 0.6857 3.7025 0.2772 17.2356 1.0958 12.8876 11.0040 3.7429 61.6584 4.3875 'International Tables Vol C 4.2.6.8 and 6.1.1.4'

loop_
_geom_angle_atom_site_label_1
_geom_angle_site_symmetry_1
_geom_angle_atom_site_label_2
_geom_angle_site_symmetry_2
_geom_angle_atom_site_label_3
_geom_angle_site_symmetry_3
_geom_angle
_geom_angle_publ_flag
S1 . Mo1 . O1 . 102.9(2) yes
S1 . Mo1 . N21 . 98.49(18) yes
O1 . Mo1 . N21 . 91.5(3) yes
S1 . Mo1 . N11 . 90.1(2) yes
O1 . Mo1 . N11 . 165.9(3) yes
N21 . Mo1 . N11 . 80.9(3) yes
S1 . Mo1 . N31 . 164.74(19) yes
O1 . Mo1 . N31 . 91.0(3) yes
N21 . Mo1 . N31 . 87.3(2) yes
N11 . Mo1 . N31 . 76.8(3) yes
S1 . Mo1 . O2 . 83.86(16) yes
O1 . Mo1 . O2 . 99.6(3) yes
N21 . Mo1 . O2 . 167.8(3) yes
N11 . Mo1 . O2 . 87.2(3) yes
N31 . Mo1 . O2 . 87.7(2) yes
Mo1 . S1 . C41 . 118.0(3) yes
Mo1 . N21 . N22 . 121.3(5) yes
Mo1 . N21 . C23 . 130.7(6) yes
N22 . N21 . C23 . 106.8(7) yes
N21 . N22 . C21 . 108.6(7) yes
N21 . N22 . B1 . 119.9(7) yes
C21 . N22 . B1 . 131.5(7) yes
N22 . C21 . C22 . 109.1(8) yes
N22 . C21 . C24 . 120.9(9) yes
C22 . C21 . C24 . 129.9(9) yes
C21 . C22 . C23 . 105.1(8) yes
C21 . C22 . H221 . 127.4 no
C23 . C22 . H221 . 127.5 no
C22 . C23 . N21 . 110.4(8) yes
C22 . C23 . C25 . 126.3(8) yes
N21 . C23 . C25 . 123.2(8) yes
C23 . C25 . H251 . 109.4 no
C23 . C25 . H252 . 109.9 no
H251 . C25 . H252 . 109.5 no
C23 . C25 . H253 . 108.9 no
H251 . C25 . H253 . 109.8 no
H252 . C25 . H253 . 109.3 no
C21 . C24 . H241 . 109.6 no
C21 . C24 . H242 . 109.6 no
H241 . C24 . H242 . 109.9 no
C21 . C24 . H243 . 109.0 no
H241 . C24 . H243 . 109.5 no
H242 . C24 . H243 . 109.2 no
N22 . B1 . N12 . 109.6(7) yes
N22 . B1 . N32 . 110.5(7) yes
N12 . B1 . N32 . 108.7(8) yes
N22 . B1 . H6 . 110.0 no
N12 . B1 . H6 . 105.5 no
N32 . B1 . H6 . 112.3 no
B1 . N12 . N11 . 119.4(7) yes
B1 . N12 . C11 . 130.6(9) yes
N11 . N12 . C11 . 109.8(8) yes
Mo1 . N11 . N12 . 117.5(5) yes
Mo1 . N11 . C13 . 135.4(7) yes
N12 . N11 . C13 . 106.5(7) yes
N11 . C13 . C12 . 109.8(9) yes
N11 . C13 . C15 . 123.1(10) yes
C12 . C13 . C15 . 127.0(10) yes
C13 . C12 . C11 . 106.0(10) yes
C13 . C12 . H121 . 126.6 no
C11 . C12 . H121 . 127.4 no
C12 . C11 . N12 . 107.8(10) yes
C12 . C11 . C14 . 128.0(11) yes
N12 . C11 . C14 . 124.2(11) yes
C11 . C14 . H141 . 109.6 no
C11 . C14 . H142 . 109.0 no
H141 . C14 . H142 . 109.5 no
C11 . C14 . H143 . 110.2 no
H141 . C14 . H143 . 109.5 no
H142 . C14 . H143 . 109.0 no
C13 . C15 . H151 . 109.1 no
C13 . C15 . H152 . 109.2 no
H151 . C15 . H152 . 109.3 no
C13 . C15 . H153 . 109.2 no
H151 . C15 . H153 . 110.2 no
H152 . C15 . H153 . 109.8 no
B1 . N32 . N31 . 119.4(7) yes
B1 . N32 . C31 . 130.6(8) yes
N31 . N32 . C31 . 110.0(7) yes
Mo1 . N31 . N32 . 120.9(5) yes
Mo1 . N31 . C33 . 132.5(6) yes
N32 . N31 . C33 . 106.1(7) yes
N31 . C33 . C35 . 122.4(8) yes
N31 . C33 . C32 . 109.5(9) yes
C35 . C33 . C32 . 128.1(9) yes
C33 . C35 . H351 . 109.8 no
C33 . C35 . H352 . 109.8 no
H351 . C35 . H352 . 109.3 no
C33 . C35 . H353 . 110.3 no
H351 . C35 . H353 . 108.9 no
H352 . C35 . H353 . 108.7 no
C33 . C32 . C31 . 107.1(9) yes
C33 . C32 . H321 . 126.5 no
C31 . C32 . H321 . 126.4 no
C32 . C31 . N32 . 107.3(8) yes
C32 . C31 . C34 . 130.1(9) yes
N32 . C31 . C34 . 122.6(9) yes
C31 . C34 . H341 . 109.5 no
C31 . C34 . H342 . 109.7 no
H341 . C34 . H342 . 109.2 no
C31 . C34 . H343 . 108.6 no
H341 . C34 . H343 . 109.9 no
H342 . C34 . H343 . 109.8 no
S1 . C41 . C46 . 119.0(7) yes
S1 . C41 . C42 . 124.2(7) yes
C46 . C41 . C42 . 116.8(8) yes
C41 . C46 . C45 . 121.7(8) yes
C41 . C46 . H461 . 118.4 no
C45 . C46 . H461 . 119.9 no
C46 . C45 . C44 . 120.1(8) yes
C46 . C45 . H451 . 120.1 no
C44 . C45 . H451 . 119.8 no
C45 . C44 . O3 . 116.3(8) yes
C45 . C44 . C43 . 119.5(9) yes
O3 . C44 . C43 . 124.1(9) yes
C44 . O3 . C47 . 117.7(8) yes
O3 . C47 . H471 . 108.6 no
O3 . C47 . H472 . 110.0 no
H471 . C47 . H472 . 110.0 no
O3 . C47 . H473 . 108.5 no
H471 . C47 . H473 . 109.9 no
H472 . C47 . H473 . 109.9 no
C44 . C43 . C42 . 119.7(9) yes
C44 . C43 . H431 . 119.4 no
C42 . C43 . H431 . 120.8 no
C41 . C42 . C43 . 122.0(8) yes
C41 . C42 . H421 . 118.3 no
C43 . C42 . H421 . 119.7 no
Mo1 . O2 . P1 . 133.6(4) yes
O2 . P1 . C51 . 112.7(5) yes
O2 . P1 . C53 . 113.4(5) yes
C51 . P1 . C53 . 106.7(6) yes
O2 . P1 . C52 . 108.8(5) yes
C51 . P1 . C52 . 108.0(6) yes
C53 . P1 . C52 . 106.9(6) yes
P1 . C51 . H511 . 109.8 no
P1 . C51 . H512 . 109.6 no
H511 . C51 . H512 . 109.5 no
P1 . C51 . H513 . 108.1 no
H511 . C51 . H513 . 109.6 no
H512 . C51 . H513 . 110.2 no
P1 . C53 . H531 . 109.0 no
P1 . C53 . H532 . 109.6 no
H531 . C53 . H532 . 109.9 no
P1 . C53 . H533 . 108.8 no
H531 . C53 . H533 . 110.1 no
H532 . C53 . H533 . 109.4 no
P1 . C52 . H521 . 109.1 no
P1 . C52 . H522 . 108.5 no
H521 . C52 . H522 . 110.2 no
P1 . C52 . H523 . 108.7 no
H521 . C52 . H523 . 110.0 no
H522 . C52 . H523 . 110.3 no
C3 . C4 . C5 . 120.00(3) yes
C3 . C4 . H41 . 120.9 no
C5 . C4 . H41 . 119.1 no
C4 . C3 . C2 . 120.00(3) yes
C4 . C3 . H31 . 119.3 no
C2 . C3 . H31 . 120.7 no
C3 . C2 . C1 . 120.000(18) yes
C3 . C2 . H21 . 119.1 no
C1 . C2 . H21 . 120.9 no
C2 . C1 . C6 . 120.00(3) yes
C2 . C1 . H11 . 119.3 no
C6 . C1 . H11 . 120.7 no
C4 . C5 . C6 . 120.00(3) yes
C4 . C5 . H51 . 120.4 no
C6 . C5 . H51 . 119.6 no
C5 . C6 . C1 . 120.000(18) yes
C5 . C6 . H61 . 120.8 no
C1 . C6 . H61 . 119.2 no

loop_
_geom_bond_atom_site_label_1
_geom_bond_site_symmetry_1
_geom_bond_atom_site_label_2
_geom_bond_site_symmetry_2
_geom_bond_distance
_geom_bond_publ_flag
Mo1 . S1 . 2.416(2) yes
Mo1 . O1 . 1.683(6) yes
Mo1 . N21 . 2.162(7) yes
Mo1 . N11 . 2.377(8) yes
Mo1 . N31 . 2.210(7) yes
Mo1 . O2 . 2.176(6) yes
S1 . C41 . 1.780(9) yes
N21 . N22 . 1.376(9) yes
N21 . C23 . 1.330(10) yes
N22 . C21 . 1.353(10) yes
N22 . B1 . 1.527(13) yes
C21 . C22 . 1.363(13) yes
C21 . C24 . 1.509(12) yes
C22 . C23 . 1.397(12) yes
C22 . H221 . 0.934 no
C23 . C25 . 1.496(12) yes
C25 . H251 . 0.958 no
C25 . H252 . 0.955 no
C25 . H253 . 0.957 no
C24 . H241 . 0.960 no
C24 . H242 . 0.959 no
C24 . H243 . 0.961 no
B1 . N12 . 1.539(12) yes
B1 . N32 . 1.541(13) yes
B1 . H6 . 1.034 no
N12 . N11 . 1.364(10) yes
N12 . C11 . 1.357(12) yes
N11 . C13 . 1.338(12) yes
C13 . C12 . 1.396(15) yes
C13 . C15 . 1.490(14) yes
C12 . C11 . 1.365(14) yes
C12 . H121 . 0.927 no
C11 . C14 . 1.505(15) yes
C14 . H141 . 0.960 no
C14 . H142 . 0.963 no
C14 . H143 . 0.959 no
C15 . H151 . 0.961 no
C15 . H152 . 0.963 no
C15 . H153 . 0.965 no
N32 . N31 . 1.382(9) yes
N32 . C31 . 1.343(11) yes
N31 . C33 . 1.345(10) yes
C33 . C35 . 1.499(14) yes
C33 . C32 . 1.380(13) yes
C35 . H351 . 0.955 no
C35 . H352 . 0.959 no
C35 . H353 . 0.958 no
C32 . C31 . 1.372(14) yes
C32 . H321 . 0.931 no
C31 . C34 . 1.505(14) yes
C34 . H341 . 0.957 no
C34 . H342 . 0.955 no
C34 . H343 . 0.962 no
C41 . C46 . 1.400(11) yes
C41 . C42 . 1.388(12) yes
C46 . C45 . 1.372(12) yes
C46 . H461 . 0.934 no
C45 . C44 . 1.378(13) yes
C45 . H451 . 0.933 no
C44 . O3 . 1.371(11) yes
C44 . C43 . 1.387(12) yes
O3 . C47 . 1.424(13) yes
C47 . H471 . 0.959 no
C47 . H472 . 0.961 no
C47 . H473 . 0.962 no
C43 . C42 . 1.376(12) yes
C43 . H431 . 0.927 no
C42 . H421 . 0.937 no
O2 . P1 . 1.497(6) yes
P1 . C51 . 1.765(12) yes
P1 . C53 . 1.781(11) yes
P1 . C52 . 1.786(12) yes
C51 . H511 . 0.961 no
C51 . H512 . 0.960 no
C51 . H513 . 0.959 no
C53 . H531 . 0.961 no
C53 . H532 . 0.958 no
C53 . H533 . 0.954 no
C52 . H521 . 0.959 no
C52 . H522 . 0.961 no
C52 . H523 . 0.960 no
C4 . C3 . 1.384(8) yes
C4 . C5 . 1.386(8) yes
C4 . H41 . 0.930 no
C3 . C2 . 1.384(8) yes
C3 . H31 . 0.932 no
C2 . C1 . 1.387(8) yes
C2 . H21 . 0.932 no
C1 . C6 . 1.382(8) yes
C1 . H11 . 0.930 no
C5 . C6 . 1.385(8) yes
C5 . H51 . 0.928 no
C6 . H61 . 0.932 no

loop_
_geom_hbond_atom_site_label_D
_geom_hbond_site_symmetry_D
_geom_hbond_atom_site_label_H
_geom_hbond_site_symmetry_H
_geom_hbond_atom_site_label_A
_geom_hbond_site_symmetry_A
_geom_hbond_angle_DHA
_geom_hbond_distance_DH
_geom_hbond_distance_HA
_geom_hbond_distance_DA
_geom_hbond_publ_flag
C25 . H252 . C41 . 148 0.95 2.57 3.415(19) yes
C35 . H352 . O1 . 135 0.96 2.59 3.338(19) yes
C32 . H321 . O3 4_564 141 0.93 2.57 3.351(19) yes
C47 . H472 . O1 3_746 154 0.96 2.60 3.490(19) yes
